data_2224869
loop_
_publ_author_name
'Khan, F. Nawaz'
'Manivel, P.'
'Kone, Sriramakrishnaswamy'
'Hathwar, Venkatesha R.'
'Ng, Seik Weng'

_publ_section_title
;
 3-Methyl-5-phenyl-1-(3-phenylisoquinolin-1-yl)-1<i>H</i>-pyrazole
;
_journal_coeditor_code BT5159
_journal_issue 2
_journal_name_full 'Acta Crystallographica Section E'
_journal_page_first o368
_journal_paper_doi 10.1107/S160053680905572X
_journal_volume 66
_journal_year 2010
_chemical_formula_iupac 'C25 H19 N3'
_chemical_formula_moiety 'C25 H19 N3'
_chemical_formula_sum 'C25 H19 N3'
_chemical_formula_weight 361.43
_chemical_name_systematic
;
3-Methyl-5-phenyl-1-(3-phenylisoquinolin-1-yl)-1<i>H</i>-pyrazole
;
_space_group_IT_number 61
_symmetry_cell_setting orthorhombic
_symmetry_space_group_name_Hall '-P 2ac 2ab'
_symmetry_space_group_name_H-M 'P b c a'
_atom_sites_solution_hydrogens geom
_atom_sites_solution_primary direct
_atom_sites_solution_secondary difmap
_audit_creation_method SHELXL-97
_cell_angle_alpha 90.00
_cell_angle_beta 90.00
_cell_angle_gamma 90.00
_cell_formula_units_Z 8
_cell_length_a 10.9610(9)
_cell_length_b 16.8078(13)
_cell_length_c 21.3118(17)
_cell_measurement_reflns_used 1667
_cell_measurement_temperature 290(2)
_cell_measurement_theta_max 19.5
_cell_measurement_theta_min 2.4
_cell_volume 3926.3(5)
_computing_cell_refinement 'SAINT (Bruker, 2004)'
_computing_data_collection 'SMART (Bruker, 2004)'
_computing_data_reduction 'SAINT (Bruker, 2004)'
_computing_molecular_graphics 'X-SEED (Barbour, 2001)'
_computing_publication_material 'publCIF (Westrip, 2010)'
_computing_structure_refinement 'SHELXL97 (Sheldrick, 2008)'
_computing_structure_solution 'SHELXS97 (Sheldrick, 2008)'
_diffrn_ambient_temperature 290(2)
_diffrn_measured_fraction_theta_full 1.000
_diffrn_measured_fraction_theta_max 1.000
_diffrn_measurement_device_type 'Bruker SMART area-detector diffractometer'
_diffrn_measurement_method '\f and \w scans'
_diffrn_radiation_monochromator graphite
_diffrn_radiation_source 'fine-focus sealed tube'
_diffrn_radiation_type MoK\a
_diffrn_radiation_wavelength 0.71073
_diffrn_reflns_av_R_equivalents 0.0912
_diffrn_reflns_av_sigmaI/netI 0.0562
_diffrn_reflns_limit_h_max 13
_diffrn_reflns_limit_h_min -13
_diffrn_reflns_limit_k_max 19
_diffrn_reflns_limit_k_min -19
_diffrn_reflns_limit_l_max 25
_diffrn_reflns_limit_l_min -25
_diffrn_reflns_number 26302
_diffrn_reflns_theta_full 24.99
_diffrn_reflns_theta_max 24.99
_diffrn_reflns_theta_min 1.91
_diffrn_standards_decay_% 0
_diffrn_standards_interval_count 0
_diffrn_standards_interval_time 0
_diffrn_standards_number 0
_exptl_absorpt_coefficient_mu 0.073
_exptl_absorpt_correction_type none
_exptl_crystal_colour Colorless
_exptl_crystal_density_diffrn 1.223
_exptl_crystal_density_method 'not measured'
_exptl_crystal_description Block
_exptl_crystal_F_000 1520
_exptl_crystal_size_max 0.42
_exptl_crystal_size_mid 0.23
_exptl_crystal_size_min 0.20
_refine_diff_density_max 0.156
_refine_diff_density_min -0.157
_refine_ls_extinction_method none
_refine_ls_goodness_of_fit_ref 1.036
_refine_ls_hydrogen_treatment constr
_refine_ls_matrix_type full
_refine_ls_number_parameters 254
_refine_ls_number_reflns 3452
_refine_ls_number_restraints 0
_refine_ls_restrained_S_all 1.036
_refine_ls_R_factor_all 0.1062
_refine_ls_R_factor_gt 0.0586
_refine_ls_shift/su_max 0.001
_refine_ls_shift/su_mean 0.001
_refine_ls_structure_factor_coef Fsqd
_refine_ls_weighting_details 'calc w=1/[\s^2^(Fo^2^)+(0.0822P)^2^+0.3609P] where P=(Fo^2^+2Fc^2^)/3'
_refine_ls_weighting_scheme calc
_refine_ls_wR_factor_gt 0.1391
_refine_ls_wR_factor_ref 0.1721
_reflns_number_gt 2031
_reflns_number_total 3452
_reflns_threshold_expression I>2\s(I)
_cod_data_source_file bt5159.cif
_cod_data_source_block I
_cod_depositor_comments
;
The following automatic conversions were performed:
'_symmetry_cell_setting' value 'Orthorhombic' changed to 'orthorhombic'
according to '/home/saulius/struct/CIF-dictionaries/cif_core.dic'
dictionary named 'cif_core.dic' version 2.4.1 from
2010-06-29.

'_exptl_absorpt_correction_type' value 'None' changed to
'none' according to '/home/saulius/struct/CIF-dictionaries/cif_core.dic'
dictionary named 'cif_core.dic' version 2.4.1 from 2010-06-29.

Automatic conversion script
Id: cif_fix_enum 1527 2010-12-29 10:47:43Z saulius 

The following automatic conversions were performed:

'_symmetry_cell_setting' value 'Orthorhombic' changed to
'orthorhombic' according to
/home/saulius/struct/CIF-dictionaries/cif_core.dic dictionary named
'cif_core.dic' version 2.4.1 from
2010-06-29.

'_exptl_absorpt_correction_type' value 'None' changed to
'none' according to
/home/saulius/struct/CIF-dictionaries/cif_core.dic dictionary named
'cif_core.dic' version 2.4.1 from 2010-06-29.

Automatic conversion script
Id: cif_fix_values 1715 2011-07-08 13:25:40Z adriana 
;
_cod_database_code 2224869
_cod_database_fobs_code 2224869

loop_
_symmetry_equiv_pos_as_xyz
'x, y, z'
'-x+1/2, -y, z+1/2'
'-x, y+1/2, -z+1/2'
'x+1/2, -y+1/2, -z'
'-x, -y, -z'
'x-1/2, y, -z-1/2'
'x, -y-1/2, z-1/2'
'-x-1/2, y-1/2, z'

loop_
_atom_site_type_symbol
_atom_site_label
_atom_site_fract_x
_atom_site_fract_y
_atom_site_fract_z
_atom_site_U_iso_or_equiv
_atom_site_adp_type
_atom_site_calc_flag
_atom_site_refinement_flags
_atom_site_occupancy
_atom_site_disorder_assembly
_atom_site_disorder_group
N N1 0.42399(17) 0.56804(11) 0.65341(8) 0.0632(5) Uani d . 1 . .
N N2 0.58627(17) 0.61748(12) 0.59624(9) 0.0707(6) Uani d . 1 . .
N N3 0.70861(18) 0.60123(14) 0.60212(10) 0.0846(7) Uani d . 1 . .
C C1 0.5164(2) 0.61722(15) 0.65309(11) 0.0634(6) Uani d . 1 . .
C C2 0.5528(2) 0.66672(14) 0.70362(11) 0.0633(6) Uani d . 1 . .
C C3 0.6493(2) 0.72259(17) 0.70207(14) 0.0799(8) Uani d . 1 . .
H H3 0.6940 0.7293 0.6654 0.096 Uiso calc R 1 . .
C C4 0.6771(3) 0.76627(17) 0.75330(18) 0.0925(9) Uani d . 1 . .
H H4 0.7414 0.8023 0.7517 0.111 Uiso calc R 1 . .
C C5 0.6101(3) 0.75780(18) 0.80879(16) 0.0963(9) Uani d . 1 . .
H H5 0.6304 0.7881 0.8438 0.116 Uiso calc R 1 . .
C C6 0.5156(3) 0.70560(18) 0.81196(14) 0.0876(8) Uani d . 1 . .
H H6 0.4713 0.7006 0.8490 0.105 Uiso calc R 1 . .
C C7 0.4844(2) 0.65902(14) 0.75938(11) 0.0681(6) Uani d . 1 . .
C C8 0.3851(2) 0.60570(14) 0.75944(11) 0.0691(7) Uani d . 1 . .
H H8 0.3392 0.5993 0.7958 0.083 Uiso calc R 1 . .
C C9 0.3554(2) 0.56334(14) 0.70713(11) 0.0617(6) Uani d . 1 . .
C C10 0.2482(2) 0.50980(14) 0.70392(11) 0.0635(6) Uani d . 1 . .
C C11 0.1918(2) 0.48178(15) 0.75749(12) 0.0745(7) Uani d . 1 . .
H H11 0.2226 0.4958 0.7966 0.089 Uiso calc R 1 . .
C C12 0.0904(3) 0.43317(16) 0.75384(15) 0.0858(8) Uani d . 1 . .
H H12 0.0538 0.4149 0.7905 0.103 Uiso calc R 1 . .
C C13 0.0441(3) 0.4121(2) 0.69771(17) 0.0999(10) Uani d . 1 . .
H H13 -0.0241 0.3793 0.6955 0.120 Uiso calc R 1 . .
C C14 0.0978(3) 0.4392(2) 0.64406(16) 0.1194(12) Uani d . 1 . .
H H14 0.0660 0.4248 0.6052 0.143 Uiso calc R 1 . .
C C15 0.1993(3) 0.4880(2) 0.64698(13) 0.0944(9) Uani d . 1 . .
H H15 0.2350 0.5062 0.6101 0.113 Uiso calc R 1 . .
C C16 0.8797(3) 0.5726(3) 0.53211(16) 0.1305(13) Uani d . 1 . .
H H16A 0.9202 0.5639 0.5715 0.196 Uiso calc R 1 . .
H H16B 0.9171 0.6166 0.5108 0.196 Uiso calc R 1 . .
H H16C 0.8864 0.5257 0.5067 0.196 Uiso calc R 1 . .
C C17 0.7463(2) 0.59087(19) 0.54383(14) 0.0888(8) Uani d . 1 . .
C C18 0.6524(3) 0.59926(17) 0.50078(13) 0.0849(8) Uani d . 1 . .
H H18 0.6579 0.5946 0.4574 0.102 Uiso calc R 1 . .
C C19 0.5500(2) 0.61580(14) 0.53516(12) 0.0688(7) Uani d . 1 . .
C C20 0.4262(2) 0.63444(15) 0.51195(12) 0.0700(7) Uani d . 1 . .
C C21 0.3472(3) 0.68436(17) 0.54353(13) 0.0869(8) Uani d . 1 . .
H H21 0.3704 0.7068 0.5816 0.104 Uiso calc R 1 . .
C C22 0.2326(3) 0.7011(2) 0.51841(16) 0.1031(10) Uani d . 1 . .
H H22 0.1792 0.7335 0.5407 0.124 Uiso calc R 1 . .
C C23 0.1976(3) 0.6712(2) 0.46237(18) 0.1081(10) Uani d . 1 . .
H H23 0.1214 0.6835 0.4458 0.130 Uiso calc R 1 . .
C C24 0.2752(3) 0.6231(2) 0.43068(16) 0.1117(11) Uani d . 1 . .
H H24 0.2522 0.6027 0.3919 0.134 Uiso calc R 1 . .
C C25 0.3885(3) 0.60395(18) 0.45521(13) 0.0887(8) Uani d . 1 . .
H H25 0.4398 0.5700 0.4330 0.106 Uiso calc R 1 . .

loop_
_atom_site_aniso_label
_atom_site_aniso_U_11
_atom_site_aniso_U_22
_atom_site_aniso_U_33
_atom_site_aniso_U_12
_atom_site_aniso_U_13
_atom_site_aniso_U_23
N1 0.0544(11) 0.0749(13) 0.0603(12) 0.0075(10) 0.0015(10) 0.0039(9)
N2 0.0542(12) 0.0933(15) 0.0646(13) 0.0066(11) 0.0042(10) 0.0105(10)
N3 0.0552(13) 0.1212(19) 0.0773(15) 0.0096(12) 0.0066(11) 0.0139(13)
C1 0.0534(13) 0.0770(16) 0.0598(15) 0.0118(13) 0.0008(11) 0.0094(12)
C2 0.0553(14) 0.0668(15) 0.0679(16) 0.0089(12) -0.0046(12) 0.0053(12)
C3 0.0663(16) 0.0801(18) 0.093(2) 0.0056(15) -0.0055(14) 0.0093(15)
C4 0.0795(19) 0.0796(19) 0.118(3) -0.0061(15) -0.0244(19) 0.0043(19)
C5 0.100(2) 0.090(2) 0.099(3) 0.0029(19) -0.0241(19) -0.0117(17)
C6 0.091(2) 0.091(2) 0.081(2) 0.0016(18) -0.0062(15) -0.0128(15)
C7 0.0642(14) 0.0718(15) 0.0682(17) 0.0086(13) -0.0041(13) -0.0033(13)
C8 0.0652(15) 0.0802(17) 0.0619(16) 0.0128(13) 0.0063(12) -0.0027(13)
C9 0.0550(13) 0.0701(15) 0.0600(15) 0.0128(12) 0.0043(11) 0.0010(12)
C10 0.0557(13) 0.0697(15) 0.0652(16) 0.0103(12) 0.0054(12) -0.0026(12)
C11 0.0721(16) 0.0797(17) 0.0717(17) 0.0030(14) 0.0063(14) 0.0030(13)
C12 0.0782(18) 0.0835(18) 0.096(2) 0.0000(15) 0.0207(17) 0.0067(16)
C13 0.076(2) 0.113(2) 0.110(3) -0.0224(17) 0.0062(18) -0.002(2)
C14 0.102(2) 0.164(3) 0.092(2) -0.051(2) -0.0043(19) -0.012(2)
C15 0.0830(18) 0.129(3) 0.0713(18) -0.0221(18) 0.0066(15) -0.0034(17)
C16 0.0710(19) 0.202(4) 0.119(3) 0.025(2) 0.0287(18) 0.014(3)
C17 0.0685(17) 0.121(2) 0.0765(19) 0.0118(16) 0.0171(15) 0.0141(17)
C18 0.0853(19) 0.106(2) 0.0633(16) 0.0106(16) 0.0141(15) 0.0110(14)
C19 0.0733(16) 0.0701(16) 0.0630(16) 0.0038(13) 0.0045(13) 0.0093(12)
C20 0.0748(16) 0.0685(15) 0.0667(17) 0.0027(13) 0.0002(14) 0.0110(12)
C21 0.091(2) 0.093(2) 0.0768(18) 0.0228(17) -0.0073(15) 0.0028(14)
C22 0.097(2) 0.121(3) 0.091(2) 0.0377(19) -0.0039(19) 0.0170(18)
C23 0.084(2) 0.144(3) 0.097(3) 0.017(2) -0.0086(19) 0.022(2)
C24 0.101(2) 0.145(3) 0.089(2) -0.005(2) -0.024(2) -0.004(2)
C25 0.089(2) 0.102(2) 0.0748(19) 0.0065(17) -0.0030(16) -0.0044(15)

loop_
_atom_type_symbol
_atom_type_description
_atom_type_scat_dispersion_real
_atom_type_scat_dispersion_imag
_atom_type_scat_source
C C 0.0033 0.0016 'International Tables Vol C Tables 4.2.6.8 and 6.1.1.4'
H H 0.0000 0.0000 'International Tables Vol C Tables 4.2.6.8 and 6.1.1.4'
N N 0.0061 0.0033 'International Tables Vol C Tables 4.2.6.8 and 6.1.1.4'

loop_
_geom_angle_atom_site_label_1
_geom_angle_atom_site_label_2
_geom_angle_atom_site_label_3
_geom_angle_site_symmetry_1
_geom_angle_site_symmetry_3
_geom_angle
_geom_angle_publ_flag
C1 N1 C9 . . 117.7(2) ?
C19 N2 N3 . . 111.61(19) ?
C19 N2 C1 . . 130.7(2) ?
N3 N2 C1 . . 116.34(19) ?
C17 N3 N2 . . 104.2(2) ?
N1 C1 C2 . . 125.8(2) ?
N1 C1 N2 . . 114.9(2) ?
C2 C1 N2 . . 119.3(2) ?
C7 C2 C3 . . 118.5(2) ?
C7 C2 C1 . . 115.9(2) ?
C3 C2 C1 . . 125.6(2) ?
C4 C3 C2 . . 120.7(3) ?
C4 C3 H3 . . 119.6 ?
C2 C3 H3 . . 119.6 ?
C3 C4 C5 . . 120.6(3) ?
C3 C4 H4 . . 119.7 ?
C5 C4 H4 . . 119.7 ?
C6 C5 C4 . . 120.5(3) ?
C6 C5 H5 . . 119.7 ?
C4 C5 H5 . . 119.7 ?
C5 C6 C7 . . 120.3(3) ?
C5 C6 H6 . . 119.9 ?
C7 C6 H6 . . 119.9 ?
C8 C7 C2 . . 118.0(2) ?
C8 C7 C6 . . 122.7(2) ?
C2 C7 C6 . . 119.3(2) ?
C9 C8 C7 . . 121.1(2) ?
C9 C8 H8 . . 119.5 ?
C7 C8 H8 . . 119.5 ?
C8 C9 N1 . . 121.5(2) ?
C8 C9 C10 . . 123.0(2) ?
N1 C9 C10 . . 115.5(2) ?
C15 C10 C11 . . 117.6(2) ?
C15 C10 C9 . . 120.8(2) ?
C11 C10 C9 . . 121.6(2) ?
C12 C11 C10 . . 121.0(2) ?
C12 C11 H11 . . 119.5 ?
C10 C11 H11 . . 119.5 ?
C13 C12 C11 . . 120.6(3) ?
C13 C12 H12 . . 119.7 ?
C11 C12 H12 . . 119.7 ?
C12 C13 C14 . . 119.6(3) ?
C12 C13 H13 . . 120.2 ?
C14 C13 H13 . . 120.2 ?
C13 C14 C15 . . 120.5(3) ?
C13 C14 H14 . . 119.7 ?
C15 C14 H14 . . 119.8 ?
C10 C15 C14 . . 120.7(3) ?
C10 C15 H15 . . 119.6 ?
C14 C15 H15 . . 119.6 ?
C17 C16 H16A . . 109.5 ?
C17 C16 H16B . . 109.5 ?
H16A C16 H16B . . 109.5 ?
C17 C16 H16C . . 109.5 ?
H16A C16 H16C . . 109.5 ?
H16B C16 H16C . . 109.5 ?
N3 C17 C18 . . 112.2(2) ?
N3 C17 C16 . . 118.9(3) ?
C18 C17 C16 . . 128.9(3) ?
C19 C18 C17 . . 106.0(2) ?
C19 C18 H18 . . 127.0 ?
C17 C18 H18 . . 127.0 ?
N2 C19 C18 . . 106.0(2) ?
N2 C19 C20 . . 125.7(2) ?
C18 C19 C20 . . 128.1(2) ?
C25 C20 C21 . . 117.8(3) ?
C25 C20 C19 . . 119.4(2) ?
C21 C20 C19 . . 122.8(2) ?
C20 C21 C22 . . 120.0(3) ?
C20 C21 H21 . . 120.0 ?
C22 C21 H21 . . 120.0 ?
C23 C22 C21 . . 121.4(3) ?
C23 C22 H22 . . 119.3 ?
C21 C22 H22 . . 119.3 ?
C22 C23 C24 . . 118.9(3) ?
C22 C23 H23 . . 120.5 ?
C24 C23 H23 . . 120.5 ?
C23 C24 C25 . . 120.9(3) ?
C23 C24 H24 . . 119.5 ?
C25 C24 H24 . . 119.5 ?
C20 C25 C24 . . 120.9(3) ?
C20 C25 H25 . . 119.5 ?
C24 C25 H25 . . 119.5 ?

loop_
_geom_bond_atom_site_label_1
_geom_bond_atom_site_label_2
_geom_bond_site_symmetry_2
_geom_bond_distance
_geom_bond_publ_flag
N1 C1 . 1.308(3) ?
N1 C9 . 1.372(3) ?
N2 C19 . 1.362(3) ?
N2 N3 . 1.374(3) ?
N2 C1 . 1.433(3) ?
N3 C17 . 1.321(3) ?
C1 C2 . 1.418(3) ?
C2 C7 . 1.411(3) ?
C2 C3 . 1.414(3) ?
C3 C4 . 1.351(4) ?
C3 H3 . 0.9300 ?
C4 C5 . 1.399(4) ?
C4 H4 . 0.9300 ?
C5 C6 . 1.359(4) ?
C5 H5 . 0.9300 ?
C6 C7 . 1.409(3) ?
C6 H6 . 0.9300 ?
C7 C8 . 1.410(3) ?
C8 C9 . 1.362(3) ?
C8 H8 . 0.9300 ?
C9 C10 . 1.481(3) ?
C10 C15 . 1.376(3) ?
C10 C11 . 1.381(3) ?
C11 C12 . 1.382(4) ?
C11 H11 . 0.9300 ?
C12 C13 . 1.347(4) ?
C12 H12 . 0.9300 ?
C13 C14 . 1.365(4) ?
C13 H13 . 0.9300 ?
C14 C15 . 1.383(4) ?
C14 H14 . 0.9300 ?
C15 H15 . 0.9300 ?
C16 C17 . 1.515(4) ?
C16 H16A . 0.9600 ?
C16 H16B . 0.9600 ?
C16 H16C . 0.9600 ?
C17 C18 . 1.385(4) ?
C18 C19 . 1.370(3) ?
C18 H18 . 0.9300 ?
C19 C20 . 1.478(3) ?
C20 C25 . 1.377(3) ?
C20 C21 . 1.381(4) ?
C21 C22 . 1.394(4) ?
C21 H21 . 0.9300 ?
C22 C23 . 1.351(4) ?
C22 H22 . 0.9300 ?
C23 C24 . 1.355(5) ?
C23 H23 . 0.9300 ?
C24 C25 . 1.385(4) ?
C24 H24 . 0.9300 ?
C25 H25 . 0.9300 ?

loop_
_geom_torsion_atom_site_label_1
_geom_torsion_atom_site_label_2
_geom_torsion_atom_site_label_3
_geom_torsion_atom_site_label_4
_geom_torsion_site_symmetry_1
_geom_torsion_site_symmetry_2
_geom_torsion_site_symmetry_3
_geom_torsion_site_symmetry_4
_geom_torsion
_geom_torsion_publ_flag
C19 N2 N3 C17 . . . . 0.9(3) ?
C1 N2 N3 C17 . . . . 169.0(2) ?
C9 N1 C1 C2 . . . . 0.0(3) ?
C9 N1 C1 N2 . . . . 178.25(18) ?
C19 N2 C1 N1 . . . . 42.3(3) ?
N3 N2 C1 N1 . . . . -123.0(2) ?
C19 N2 C1 C2 . . . . -139.3(2) ?
N3 N2 C1 C2 . . . . 55.3(3) ?
N1 C1 C2 C7 . . . . 2.4(3) ?
N2 C1 C2 C7 . . . . -175.80(18) ?
N1 C1 C2 C3 . . . . -176.8(2) ?
N2 C1 C2 C3 . . . . 5.1(3) ?
C7 C2 C3 C4 . . . . 1.6(3) ?
C1 C2 C3 C4 . . . . -179.3(2) ?
C2 C3 C4 C5 . . . . -0.8(4) ?
C3 C4 C5 C6 . . . . -0.2(4) ?
C4 C5 C6 C7 . . . . 0.4(4) ?
C3 C2 C7 C8 . . . . 177.2(2) ?
C1 C2 C7 C8 . . . . -2.0(3) ?
C3 C2 C7 C6 . . . . -1.4(3) ?
C1 C2 C7 C6 . . . . 179.4(2) ?
C5 C6 C7 C8 . . . . -178.1(2) ?
C5 C6 C7 C2 . . . . 0.4(4) ?
C2 C7 C8 C9 . . . . -0.5(3) ?
C6 C7 C8 C9 . . . . 178.0(2) ?
C7 C8 C9 N1 . . . . 3.1(3) ?
C7 C8 C9 C10 . . . . -176.8(2) ?
C1 N1 C9 C8 . . . . -2.8(3) ?
C1 N1 C9 C10 . . . . 177.05(19) ?
C8 C9 C10 C15 . . . . 159.6(2) ?
N1 C9 C10 C15 . . . . -20.2(3) ?
C8 C9 C10 C11 . . . . -18.6(3) ?
N1 C9 C10 C11 . . . . 161.5(2) ?
C15 C10 C11 C12 . . . . 0.4(4) ?
C9 C10 C11 C12 . . . . 178.7(2) ?
C10 C11 C12 C13 . . . . -0.1(4) ?
C11 C12 C13 C14 . . . . -0.1(5) ?
C12 C13 C14 C15 . . . . 0.1(5) ?
C11 C10 C15 C14 . . . . -0.4(4) ?
C9 C10 C15 C14 . . . . -178.7(3) ?
C13 C14 C15 C10 . . . . 0.2(5) ?
N2 N3 C17 C18 . . . . -0.5(3) ?
N2 N3 C17 C16 . . . . 179.2(3) ?
N3 C17 C18 C19 . . . . -0.1(3) ?
C16 C17 C18 C19 . . . . -179.8(3) ?
N3 N2 C19 C18 . . . . -1.0(3) ?
C1 N2 C19 C18 . . . . -166.9(2) ?
N3 N2 C19 C20 . . . . -176.8(2) ?
C1 N2 C19 C20 . . . . 17.3(4) ?
C17 C18 C19 N2 . . . . 0.6(3) ?
C17 C18 C19 C20 . . . . 176.3(3) ?
N2 C19 C20 C25 . . . . -156.5(2) ?
C18 C19 C20 C25 . . . . 28.6(4) ?
N2 C19 C20 C21 . . . . 26.4(4) ?
C18 C19 C20 C21 . . . . -148.5(3) ?
C25 C20 C21 C22 . . . . 1.3(4) ?
C19 C20 C21 C22 . . . . 178.5(2) ?
C20 C21 C22 C23 . . . . -2.0(5) ?
C21 C22 C23 C24 . . . . 1.0(5) ?
C22 C23 C24 C25 . . . . 0.6(6) ?
C21 C20 C25 C24 . . . . 0.3(4) ?
C19 C20 C25 C24 . . . . -177.0(3) ?
C23 C24 C25 C20 . . . . -1.2(5) ?

loop_
_cod_related_entry_id
_cod_related_entry_database
_cod_related_entry_code
1 ChemSpider 24744222
